data_4121975
loop_
_publ_author_name
'Nocton, Gr\'egory'
'Lukens, Wayne W.'
'Booth, Corwin H.'
'Rozenel, Sergio S.'
'Medling, Scott A.'
'Maron, Laurent'
'Andersen, Richard A.'

_publ_section_title
;
 Reversible Sigma C-C Bond Formation Between Phenanthroline Ligands
 Activated by (C5Me5)2Yb.
;
_journal_issue 24
_journal_name_full 'Journal of the American Chemical Society'
_journal_page_first 8626
_journal_page_last 8641
_journal_paper_doi 10.1021/ja502271q
_journal_volume 136
_journal_year 2014
_chemical_formula_moiety 'C34 H42 N2 Yb'
_chemical_formula_sum 'C34 H42 N2 Yb'
_chemical_formula_weight 651.74
_chemical_name_systematic
;
 ?
;
_space_group_IT_number 14
_symmetry_cell_setting monoclinic
_symmetry_space_group_name_Hall '-P 2yn'
_symmetry_space_group_name_H-M 'P 1 21/n 1'
_atom_sites_solution_hydrogens geom
_atom_sites_solution_primary direct
_atom_sites_solution_secondary difmap
_audit_creation_method SHELXL-97
_cell_angle_alpha 90.00
_cell_angle_beta 90.228(2)
_cell_angle_gamma 90.00
_cell_formula_units_Z 4
_cell_length_a 9.0108(3)
_cell_length_b 17.2862(6)
_cell_length_c 18.5122(6)
_cell_measurement_reflns_used 9704
_cell_measurement_temperature 100(2)
_cell_measurement_theta_max 25.43
_cell_measurement_theta_min 2.50
_cell_volume 2883.48(17)
_computing_cell_refinement 'Bruker APEX2 v. 2009.1'
_computing_data_collection 'Bruker APEX2 v. 2009.1'
_computing_data_reduction 'Bruker APEX2 v. 2009.1'
_computing_molecular_graphics ORTEP-32
_computing_publication_material WinGX
_computing_structure_refinement 'SHELXL-97 (Sheldrick, 2008)'
_computing_structure_solution 'SHELXS-97 (Sheldrick, 2008)'
_diffrn_ambient_temperature 100(2)
_diffrn_detector_area_resol_mean 8.366
_diffrn_measured_fraction_theta_full 1.000
_diffrn_measured_fraction_theta_max 0.998
_diffrn_measurement_device_type 'Bruker APEX-II CCD'
_diffrn_measurement_method '\f and \w scans'
_diffrn_radiation_monochromator 'QUAZAR multilayer mirrors'
_diffrn_radiation_source 'microfocus sealed tube'
_diffrn_radiation_type MoK\a
_diffrn_radiation_wavelength 0.71073
_diffrn_reflns_av_R_equivalents 0.0202
_diffrn_reflns_av_sigmaI/netI 0.0135
_diffrn_reflns_limit_h_max 10
_diffrn_reflns_limit_h_min -10
_diffrn_reflns_limit_k_max 20
_diffrn_reflns_limit_k_min -20
_diffrn_reflns_limit_l_max 22
_diffrn_reflns_limit_l_min -22
_diffrn_reflns_number 42405
_diffrn_reflns_theta_full 25.00
_diffrn_reflns_theta_max 25.44
_diffrn_reflns_theta_min 1.61
_exptl_absorpt_coefficient_mu 3.268
_exptl_absorpt_correction_T_max 0.877
_exptl_absorpt_correction_T_min 0.760
_exptl_absorpt_correction_type multi-scan
_exptl_absorpt_process_details SADABS
_exptl_crystal_colour brown
_exptl_crystal_density_diffrn 1.501
_exptl_crystal_density_method 'not measured'
_exptl_crystal_description block
_exptl_crystal_F_000 1320
_exptl_crystal_size_max 0.11
_exptl_crystal_size_mid 0.07
_exptl_crystal_size_min 0.04
_refine_diff_density_max 0.605
_refine_diff_density_min -0.393
_refine_diff_density_rms 0.080
_refine_ls_extinction_method none
_refine_ls_goodness_of_fit_ref 1.074
_refine_ls_hydrogen_treatment constr
_refine_ls_matrix_type full
_refine_ls_number_parameters 346
_refine_ls_number_reflns 5333
_refine_ls_number_restraints 0
_refine_ls_restrained_S_all 1.074
_refine_ls_R_factor_all 0.0239
_refine_ls_R_factor_gt 0.0205
_refine_ls_shift/su_max 0.010
_refine_ls_shift/su_mean 0.000
_refine_ls_structure_factor_coef Fsqd
_refine_ls_weighting_details 'calc w=1/[\s^2^(Fo^2^)+(0.0155P)^2^+6.8041P] where P=(Fo^2^+2Fc^2^)/3'
_refine_ls_weighting_scheme calc
_refine_ls_wR_factor_gt 0.0463
_refine_ls_wR_factor_ref 0.0482
_reflns_number_gt 4871
_reflns_number_total 5333
_reflns_threshold_expression >2sigma(I)
_cod_data_source_file ja502271q_si_002.cif
_cod_data_source_block 56Me2phen_sublimed
_cod_depositor_comments
;
The following automatic conversions were performed:

'_symmetry_cell_setting' value 'Monoclinic' changed to 'monoclinic'
according to
/usr/data/users/saulius/crontab/automatic-downloads/rss-feeds/ACS/lib/dictionaries/cif_core.dic
dictionary named 'cif_core.dic' version 2.4.2 from
2011-04-26.

'_exptl_absorpt_correction_type' value 'MULTI-SCAN'
changed to 'multi-scan' according to
/usr/data/users/saulius/crontab/automatic-downloads/rss-feeds/ACS/lib/dictionaries/cif_core.dic
dictionary named 'cif_core.dic' version 2.4.2 from 2011-04-26.

Automatic conversion script
Id: cif_fix_values 2281 2013-09-26 08:29:07Z andrius 

 Adding full bibliography for 4121972--4121976.cif.
;
_cod_original_sg_symbol_H-M P2(1)/n
_cod_database_code 4121975

loop_
_symmetry_equiv_pos_as_xyz
'x, y, z'
'-x+1/2, y+1/2, -z+1/2'
'-x, -y, -z'
'x-1/2, -y-1/2, z-1/2'

loop_
_atom_site_label
_atom_site_type_symbol
_atom_site_fract_x
_atom_site_fract_y
_atom_site_fract_z
_atom_site_U_iso_or_equiv
_atom_site_adp_type
_atom_site_occupancy
_atom_site_symmetry_multiplicity
_atom_site_calc_flag
_atom_site_refinement_flags
C1 C 0.8109(4) 0.22029(18) 0.28985(16) 0.0272(7) Uani 1 1 d .
C2 C 0.6861(3) 0.18428(19) 0.25823(16) 0.0257(7) Uani 1 1 d .
C3 C 0.7181(3) 0.10515(18) 0.24753(15) 0.0219(6) Uani 1 1 d .
C4 C 0.8633(3) 0.09193(17) 0.27306(15) 0.0224(6) Uani 1 1 d .
C5 C 0.9215(3) 0.1627(2) 0.29893(16) 0.0273(7) Uani 1 1 d .
C6 C 0.8202(6) 0.3037(2) 0.3136(2) 0.0523(11) Uani 1 1 d .
H6A H 0.7733 0.3368 0.2771 0.078 Uiso 1 1 calc R
H6B H 0.9246 0.3185 0.3194 0.078 Uiso 1 1 calc R
H6C H 0.7688 0.3099 0.3598 0.078 Uiso 1 1 calc R
C7 C 0.5379(4) 0.2229(2) 0.2461(2) 0.0452(10) Uani 1 1 d .
H7A H 0.4779 0.1913 0.2130 0.068 Uiso 1 1 calc R
H7B H 0.5533 0.2742 0.2249 0.068 Uiso 1 1 calc R
H7C H 0.4863 0.2281 0.2923 0.068 Uiso 1 1 calc R
C8 C 0.6100(4) 0.0459(2) 0.21931(18) 0.0369(8) Uani 1 1 d .
H8A H 0.5115 0.0559 0.2395 0.055 Uiso 1 1 calc R
H8B H 0.6431 -0.0059 0.2335 0.055 Uiso 1 1 calc R
H8C H 0.6051 0.0492 0.1665 0.055 Uiso 1 1 calc R
C9 C 0.9388(4) 0.0149(2) 0.28344(18) 0.0379(9) Uani 1 1 d .
H9A H 0.8710 -0.0267 0.2691 0.057 Uiso 1 1 calc R
H9B H 0.9663 0.0086 0.3344 0.057 Uiso 1 1 calc R
H9C H 1.0283 0.0128 0.2536 0.057 Uiso 1 1 calc R
C10 C 1.0692(4) 0.1708(3) 0.33725(19) 0.0474(11) Uani 1 1 d .
H10A H 1.0635 0.1463 0.3849 0.071 Uiso 1 1 calc R
H10B H 1.0931 0.2257 0.3430 0.071 Uiso 1 1 calc R
H10C H 1.1467 0.1455 0.3087 0.071 Uiso 1 1 calc R
C11 C 0.9495(4) 0.16488(19) 0.02140(17) 0.0351(8) Uani 1 1 d .
C12 C 0.8616(4) 0.09901(19) 0.04065(17) 0.0293(7) Uani 1 1 d .
C13 C 0.9500(3) 0.05293(17) 0.08630(16) 0.0237(6) Uani 1 1 d .
C14 C 1.0872(4) 0.0908(2) 0.09683(18) 0.0306(7) Uani 1 1 d .
C15 C 1.0861(4) 0.1583(2) 0.05599(19) 0.0360(8) Uani 1 1 d .
C16 C 0.9076(6) 0.2249(2) -0.0344(2) 0.0610(13) Uani 1 1 d .
H16A H 0.9538 0.2745 -0.0218 0.091 Uiso 1 1 calc R
H16B H 0.7995 0.2309 -0.0355 0.091 Uiso 1 1 calc R
H16C H 0.9424 0.2082 -0.0820 0.091 Uiso 1 1 calc R
C17 C 0.7127(4) 0.0772(3) 0.0101(2) 0.0535(11) Uani 1 1 d .
H17A H 0.7254 0.0371 -0.0268 0.080 Uiso 1 1 calc R
H17B H 0.6660 0.1228 -0.0116 0.080 Uiso 1 1 calc R
H17C H 0.6495 0.0573 0.0489 0.080 Uiso 1 1 calc R
C18 C 0.9135(5) -0.02917(19) 0.1068(2) 0.0420(9) Uani 1 1 d .
H18A H 0.8170 -0.0306 0.1310 0.063 Uiso 1 1 calc R
H18B H 0.9902 -0.0491 0.1395 0.063 Uiso 1 1 calc R
H18C H 0.9095 -0.0613 0.0632 0.063 Uiso 1 1 calc R
C19 C 1.2200(4) 0.0611(3) 0.1400(2) 0.0540(12) Uani 1 1 d .
H19A H 1.3107 0.0679 0.1116 0.081 Uiso 1 1 calc R
H19B H 1.2061 0.0061 0.1509 0.081 Uiso 1 1 calc R
H19C H 1.2286 0.0903 0.1852 0.081 Uiso 1 1 calc R
C20 C 1.2178(5) 0.2113(3) 0.0437(3) 0.0624(14) Uani 1 1 d .
H20A H 1.2781 0.1911 0.0040 0.094 Uiso 1 1 calc R
H20B H 1.2781 0.2139 0.0878 0.094 Uiso 1 1 calc R
H20C H 1.1822 0.2633 0.0313 0.094 Uiso 1 1 calc R
C21 C 0.6223(3) 0.27538(18) 0.08048(17) 0.0263(7) Uani 1 1 d .
H21 H 0.5744 0.2264 0.0816 0.032 Uiso 1 1 calc R
C22 C 0.5495(3) 0.33494(18) 0.04764(17) 0.0250(7) Uani 1 1 d .
H22 H 0.4540 0.3268 0.0271 0.030 Uiso 1 1 calc R
C23 C 0.6158(3) 0.40860(18) 0.04406(16) 0.0229(6) Uani 1 1 d .
H23 H 0.5663 0.4507 0.0215 0.027 Uiso 1 1 calc R
C24 C 0.7609(3) 0.41805(16) 0.07568(14) 0.0163(6) Uani 1 1 d .
C25 C 0.8374(3) 0.49073(16) 0.07537(15) 0.0185(6) Uani 1 1 d .
C26 C 0.9773(3) 0.49684(16) 0.10504(15) 0.0186(6) Uani 1 1 d .
C27 C 1.0469(3) 0.43109(16) 0.13761(15) 0.0169(6) Uani 1 1 d .
C28 C 1.1910(3) 0.43389(18) 0.16935(17) 0.0258(7) Uani 1 1 d .
H28 H 1.2467 0.4806 0.1691 0.031 Uiso 1 1 calc R
C29 C 1.2489(3) 0.36739(19) 0.20065(19) 0.0299(7) Uani 1 1 d .
H29 H 1.3438 0.3686 0.2232 0.036 Uiso 1 1 calc R
C30 C 1.1683(3) 0.29968(18) 0.19898(17) 0.0254(7) Uani 1 1 d .
H30 H 1.2113 0.2548 0.2199 0.030 Uiso 1 1 calc R
C31 C 0.9712(3) 0.35898(16) 0.13921(14) 0.0155(5) Uani 1 1 d .
C32 C 0.8268(3) 0.35265(16) 0.10860(14) 0.0161(6) Uani 1 1 d .
C33 C 0.7623(4) 0.56005(17) 0.04187(17) 0.0272(7) Uani 1 1 d .
H33A H 0.6773 0.5753 0.0715 0.041 Uiso 1 1 calc R
H33B H 0.7279 0.5469 -0.0069 0.041 Uiso 1 1 calc R
H33C H 0.8329 0.6031 0.0392 0.041 Uiso 1 1 calc R
C34 C 1.0579(3) 0.57379(17) 0.10443(18) 0.0263(7) Uani 1 1 d .
H34A H 1.0960 0.5839 0.0558 0.039 Uiso 1 1 calc R
H34B H 1.1407 0.5721 0.1389 0.039 Uiso 1 1 calc R
H34C H 0.9891 0.6151 0.1182 0.039 Uiso 1 1 calc R
N1 N 0.7587(3) 0.28114(13) 0.11183(12) 0.0177(5) Uani 1 1 d .
N2 N 1.0314(3) 0.29341(14) 0.16926(13) 0.0186(5) Uani 1 1 d .
Yb1 Yb 0.892569(13) 0.180315(7) 0.159185(6) 0.01633(5) Uani 1 1 d .

loop_
_atom_site_aniso_label
_atom_site_aniso_U_11
_atom_site_aniso_U_22
_atom_site_aniso_U_33
_atom_site_aniso_U_23
_atom_site_aniso_U_13
_atom_site_aniso_U_12
C1 0.046(2) 0.0197(16) 0.0159(15) -0.0005(12) 0.0065(13) 0.0032(14)
C2 0.0252(16) 0.0319(18) 0.0199(15) 0.0060(13) 0.0048(12) 0.0134(14)
C3 0.0219(15) 0.0252(16) 0.0187(14) 0.0028(12) 0.0047(12) -0.0002(12)
C4 0.0244(15) 0.0230(16) 0.0196(15) 0.0070(12) 0.0056(12) 0.0066(13)
C5 0.0270(16) 0.0386(19) 0.0162(14) 0.0043(13) -0.0019(12) -0.0016(14)
C6 0.093(3) 0.031(2) 0.033(2) -0.0093(16) 0.019(2) -0.002(2)
C7 0.039(2) 0.059(3) 0.038(2) 0.0153(18) 0.0133(16) 0.0270(19)
C8 0.0319(18) 0.049(2) 0.0298(18) -0.0036(16) 0.0082(14) -0.0118(16)
C9 0.045(2) 0.039(2) 0.0300(18) 0.0164(15) 0.0114(15) 0.0214(17)
C10 0.038(2) 0.079(3) 0.0253(18) 0.0077(19) -0.0097(15) -0.014(2)
C11 0.064(2) 0.0214(17) 0.0198(16) 0.0025(13) 0.0133(16) 0.0087(16)
C12 0.0355(18) 0.0303(18) 0.0221(16) -0.0098(13) -0.0022(13) 0.0033(14)
C13 0.0323(17) 0.0176(15) 0.0212(15) -0.0028(12) 0.0110(13) 0.0005(13)
C14 0.0254(16) 0.0361(19) 0.0304(17) -0.0117(15) 0.0072(14) 0.0031(14)
C15 0.038(2) 0.034(2) 0.0352(19) -0.0119(15) 0.0164(16) -0.0108(16)
C16 0.108(4) 0.042(2) 0.032(2) 0.0116(18) 0.020(2) 0.027(2)
C17 0.044(2) 0.066(3) 0.051(2) -0.030(2) -0.0138(19) 0.006(2)
C18 0.068(3) 0.0188(17) 0.039(2) -0.0021(15) 0.0222(19) -0.0004(17)
C19 0.033(2) 0.079(3) 0.050(2) -0.016(2) -0.0008(18) 0.023(2)
C20 0.061(3) 0.060(3) 0.066(3) -0.022(2) 0.038(2) -0.032(2)
C21 0.0245(16) 0.0235(16) 0.0309(17) 0.0047(13) -0.0065(13) -0.0071(13)
C22 0.0171(14) 0.0276(17) 0.0301(16) 0.0051(13) -0.0095(12) -0.0031(12)
C23 0.0198(15) 0.0246(16) 0.0241(15) 0.0002(12) -0.0044(12) 0.0018(12)
C24 0.0178(14) 0.0177(14) 0.0136(13) -0.0010(11) 0.0017(11) 0.0012(11)
C25 0.0236(15) 0.0171(14) 0.0149(13) 0.0014(11) 0.0023(11) 0.0017(12)
C26 0.0238(15) 0.0162(14) 0.0159(14) 0.0000(11) 0.0029(11) -0.0029(12)
C27 0.0142(13) 0.0169(14) 0.0197(14) -0.0030(11) 0.0023(11) 0.0003(11)
C28 0.0202(15) 0.0216(16) 0.0356(18) -0.0021(13) -0.0040(13) -0.0014(12)
C29 0.0173(15) 0.0286(18) 0.044(2) -0.0034(15) -0.0098(14) -0.0012(13)
C30 0.0196(15) 0.0227(16) 0.0338(17) -0.0001(13) -0.0084(13) 0.0051(12)
C31 0.0160(13) 0.0149(14) 0.0155(13) -0.0019(11) 0.0004(10) 0.0019(11)
C32 0.0167(13) 0.0159(14) 0.0156(13) -0.0024(11) 0.0020(11) 0.0015(11)
C33 0.0297(17) 0.0189(16) 0.0331(17) 0.0056(13) -0.0030(14) -0.0004(13)
C34 0.0255(16) 0.0189(15) 0.0345(18) 0.0033(13) -0.0015(13) -0.0035(13)
N1 0.0173(12) 0.0166(12) 0.0190(12) 0.0015(10) -0.0018(9) -0.0027(10)
N2 0.0170(12) 0.0173(12) 0.0215(12) -0.0014(10) -0.0044(10) 0.0026(10)
Yb1 0.02001(7) 0.01253(7) 0.01645(7) 0.00108(5) -0.00014(4) 0.00062(5)

loop_
_atom_type_symbol
_atom_type_description
_atom_type_scat_dispersion_real
_atom_type_scat_dispersion_imag
_atom_type_scat_source
C C 0.0033 0.0016 'International Tables Vol C Tables 4.2.6.8 and 6.1.1.4'
N N 0.0061 0.0033 'International Tables Vol C Tables 4.2.6.8 and 6.1.1.4'
Yb Yb -0.3850 5.5486 'International Tables Vol C Tables 4.2.6.8 and 6.1.1.4'
H H 0.0000 0.0000 'International Tables Vol C Tables 4.2.6.8 and 6.1.1.4'

loop_
_geom_angle_atom_site_label_1
_geom_angle_atom_site_label_2
_geom_angle_atom_site_label_3
_geom_angle
C2 C1 C5 107.3(3)
C2 C1 C6 125.9(3)
C5 C1 C6 126.7(3)
C2 C1 Yb1 74.17(17)
C5 C1 Yb1 74.03(17)
C6 C1 Yb1 120.3(2)
C1 C2 C3 108.8(3)
C1 C2 C7 124.8(3)
C3 C2 C7 126.0(3)
C1 C2 Yb1 74.61(17)
C3 C2 Yb1 74.34(16)
C7 C2 Yb1 122.5(2)
C4 C3 C2 107.5(3)
C4 C3 C8 127.2(3)
C2 C3 C8 125.1(3)
C4 C3 Yb1 74.39(16)
C2 C3 Yb1 74.36(17)
C8 C3 Yb1 120.7(2)
C3 C4 C5 108.4(3)
C3 C4 C9 127.2(3)
C5 C4 C9 123.7(3)
C3 C4 Yb1 74.41(16)
C5 C4 Yb1 74.29(17)
C9 C4 Yb1 124.9(2)
C4 C5 C1 108.0(3)
C4 C5 C10 124.3(3)
C1 C5 C10 127.4(3)
C4 C5 Yb1 74.37(17)
C1 C5 Yb1 74.58(17)
C10 C5 Yb1 122.5(2)
C1 C6 H6A 109.5
C1 C6 H6B 109.5
H6A C6 H6B 109.5
C1 C6 H6C 109.5
H6A C6 H6C 109.5
H6B C6 H6C 109.5
C2 C7 H7A 109.5
C2 C7 H7B 109.5
H7A C7 H7B 109.5
C2 C7 H7C 109.5
H7A C7 H7C 109.5
H7B C7 H7C 109.5
C3 C8 H8A 109.5
C3 C8 H8B 109.5
H8A C8 H8B 109.5
C3 C8 H8C 109.5
H8A C8 H8C 109.5
H8B C8 H8C 109.5
C4 C9 H9A 109.5
C4 C9 H9B 109.5
H9A C9 H9B 109.5
C4 C9 H9C 109.5
H9A C9 H9C 109.5
H9B C9 H9C 109.5
C5 C10 H10A 109.5
C5 C10 H10B 109.5
H10A C10 H10B 109.5
C5 C10 H10C 109.5
H10A C10 H10C 109.5
H10B C10 H10C 109.5
C15 C11 C12 108.0(3)
C15 C11 C16 126.2(4)
C12 C11 C16 125.4(4)
C15 C11 Yb1 74.68(19)
C12 C11 Yb1 74.21(17)
C16 C11 Yb1 123.1(2)
C13 C12 C11 106.7(3)
C13 C12 C17 125.9(3)
C11 C12 C17 126.9(3)
C13 C12 Yb1 75.07(17)
C11 C12 Yb1 74.04(18)
C17 C12 Yb1 122.8(2)
C12 C13 C14 108.3(3)
C12 C13 C18 124.2(3)
C14 C13 C18 126.5(3)
C12 C13 Yb1 73.89(17)
C14 C13 Yb1 73.47(17)
C18 C13 Yb1 128.0(2)
C15 C14 C13 108.0(3)
C15 C14 C19 124.8(3)
C13 C14 C19 127.0(3)
C15 C14 Yb1 74.91(19)
C13 C14 Yb1 75.31(17)
C19 C14 Yb1 119.7(2)
C11 C15 C14 108.9(3)
C11 C15 C20 124.9(4)
C14 C15 C20 125.8(4)
C11 C15 Yb1 74.55(19)
C14 C15 Yb1 74.27(18)
C20 C15 Yb1 123.0(2)
C11 C16 H16A 109.5
C11 C16 H16B 109.5
H16A C16 H16B 109.5
C11 C16 H16C 109.5
H16A C16 H16C 109.5
H16B C16 H16C 109.5
C12 C17 H17A 109.5
C12 C17 H17B 109.5
H17A C17 H17B 109.5
C12 C17 H17C 109.5
H17A C17 H17C 109.5
H17B C17 H17C 109.5
C13 C18 H18A 109.5
C13 C18 H18B 109.5
H18A C18 H18B 109.5
C13 C18 H18C 109.5
H18A C18 H18C 109.5
H18B C18 H18C 109.5
C14 C19 H19A 109.5
C14 C19 H19B 109.5
H19A C19 H19B 109.5
C14 C19 H19C 109.5
H19A C19 H19C 109.5
H19B C19 H19C 109.5
C15 C20 H20A 109.5
C15 C20 H20B 109.5
H20A C20 H20B 109.5
C15 C20 H20C 109.5
H20A C20 H20C 109.5
H20B C20 H20C 109.5
N1 C21 C22 124.5(3)
N1 C21 H21 117.7
C22 C21 H21 117.7
C21 C22 C23 120.1(3)
C21 C22 H22 120.0
C23 C22 H22 120.0
C22 C23 C24 117.9(3)
C22 C23 H23 121.0
C24 C23 H23 121.0
C32 C24 C25 120.1(2)
C32 C24 C23 117.6(3)
C25 C24 C23 122.3(3)
C26 C25 C24 120.4(3)
C26 C25 C33 120.8(3)
C24 C25 C33 118.9(3)
C25 C26 C27 120.4(3)
C25 C26 C34 120.2(3)
C27 C26 C34 119.4(3)
C31 C27 C28 117.3(3)
C31 C27 C26 119.7(2)
C28 C27 C26 123.0(3)
C29 C28 C27 119.0(3)
C29 C28 H28 120.5
C27 C28 H28 120.5
C30 C29 C28 119.8(3)
C30 C29 H29 120.1
C28 C29 H29 120.1
N2 C30 C29 123.8(3)
N2 C30 H30 118.1
C29 C30 H30 118.1
N2 C31 C27 122.9(2)
N2 C31 C32 117.2(2)
C27 C31 C32 119.9(2)
N1 C32 C24 123.3(2)
N1 C32 C31 117.2(2)
C24 C32 C31 119.5(3)
C25 C33 H33A 109.5
C25 C33 H33B 109.5
H33A C33 H33B 109.5
C25 C33 H33C 109.5
H33A C33 H33C 109.5
H33B C33 H33C 109.5
C26 C34 H34A 109.5
C26 C34 H34B 109.5
H34A C34 H34B 109.5
C26 C34 H34C 109.5
H34A C34 H34C 109.5
H34B C34 H34C 109.5
C21 N1 C32 116.6(2)
C21 N1 Yb1 125.49(19)
C32 N1 Yb1 117.65(17)
C30 N2 C31 117.2(2)
C30 N2 Yb1 126.1(2)
C31 N2 Yb1 116.68(17)
N1 Yb1 N2 70.97(8)
N1 Yb1 C14 129.41(10)
N2 Yb1 C14 99.86(9)
N1 Yb1 C5 121.12(9)
N2 Yb1 C5 88.12(9)
C14 Yb1 C5 107.68(10)
N1 Yb1 C11 79.03(9)
N2 Yb1 C11 93.23(10)
C14 Yb1 C11 51.26(11)
C5 Yb1 C11 158.82(11)
N1 Yb1 C4 134.21(8)
N2 Yb1 C4 118.78(9)
C14 Yb1 C4 94.60(10)
C5 Yb1 C4 31.34(10)
C11 Yb1 C4 138.25(10)
N1 Yb1 C3 107.46(9)
N2 Yb1 C3 133.67(9)
C14 Yb1 C3 112.83(10)
C5 Yb1 C3 51.85(10)
C11 Yb1 C3 132.74(11)
C4 Yb1 C3 31.20(9)
N1 Yb1 C2 82.74(9)
N2 Yb1 C2 107.76(9)
C14 Yb1 C2 143.66(10)
C5 Yb1 C2 51.60(10)
C11 Yb1 C2 145.87(11)
C4 Yb1 C2 51.48(9)
C3 Yb1 C2 31.29(9)
N1 Yb1 C15 100.52(11)
N2 Yb1 C15 79.72(9)
C14 Yb1 C15 30.82(11)
C5 Yb1 C15 129.81(11)
C11 Yb1 C15 30.77(12)
C4 Yb1 C15 124.88(11)
C3 Yb1 C15 141.85(10)
C2 Yb1 C15 172.51(11)
N1 Yb1 C12 91.92(9)
N2 Yb1 C12 124.95(10)
C14 Yb1 C12 51.77(10)
C5 Yb1 C12 140.85(10)
C11 Yb1 C12 31.75(11)
C4 Yb1 C12 110.53(10)
C3 Yb1 C12 101.24(10)
C2 Yb1 C12 121.81(11)
C15 Yb1 C12 51.68(11)
N1 Yb1 C1 90.19(9)
N2 Yb1 C1 81.81(9)
C14 Yb1 C1 139.02(10)
C5 Yb1 C1 31.39(10)
C11 Yb1 C1 169.13(10)
C4 Yb1 C1 51.81(9)
C3 Yb1 C1 51.94(10)
C2 Yb1 C1 31.22(10)
C15 Yb1 C1 154.24(11)
C12 Yb1 C1 152.16(10)
N1 Yb1 C13 122.94(9)
N2 Yb1 C13 129.51(9)
C14 Yb1 C13 31.23(10)
C5 Yb1 C13 112.96(10)
C11 Yb1 C13 51.40(9)
C4 Yb1 C13 86.86(9)
C3 Yb1 C13 91.42(9)
C2 Yb1 C13 121.47(10)
C15 Yb1 C13 51.12(10)
C12 Yb1 C13 31.04(10)
C1 Yb1 C13 138.46(9)

loop_
_geom_bond_atom_site_label_1
_geom_bond_atom_site_label_2
_geom_bond_distance
C1 C2 1.411(5)
C1 C5 1.418(5)
C1 C6 1.509(5)
C1 Yb1 2.624(3)
C2 C3 1.412(4)
C2 C7 1.509(4)
C2 Yb1 2.618(3)
C3 C4 1.408(4)
C3 C8 1.506(4)
C3 Yb1 2.618(3)
C4 C5 1.414(5)
C4 C9 1.507(4)
C4 Yb1 2.618(3)
C5 C10 1.512(5)
C5 Yb1 2.617(3)
C6 H6A 0.9800
C6 H6B 0.9800
C6 H6C 0.9800
C7 H7A 0.9800
C7 H7B 0.9800
C7 H7C 0.9800
C8 H8A 0.9800
C8 H8B 0.9800
C8 H8C 0.9800
C9 H9A 0.9800
C9 H9B 0.9800
C9 H9C 0.9800
C10 H10A 0.9800
C10 H10B 0.9800
C10 H10C 0.9800
C11 C15 1.389(5)
C11 C12 1.433(5)
C11 C16 1.511(5)
C11 Yb1 2.618(3)
C12 C13 1.406(5)
C12 C17 1.503(5)
C12 Yb1 2.620(3)
C13 C14 1.412(4)
C13 C18 1.506(4)
C13 Yb1 2.635(3)
C14 C15 1.390(5)
C14 C19 1.525(5)
C14 Yb1 2.611(3)
C15 C20 1.518(5)
C15 Yb1 2.619(3)
C16 H16A 0.9800
C16 H16B 0.9800
C16 H16C 0.9800
C17 H17A 0.9800
C17 H17B 0.9800
C17 H17C 0.9800
C18 H18A 0.9800
C18 H18B 0.9800
C18 H18C 0.9800
C19 H19A 0.9800
C19 H19B 0.9800
C19 H19C 0.9800
C20 H20A 0.9800
C20 H20B 0.9800
C20 H20C 0.9800
C21 N1 1.361(4)
C21 C22 1.362(4)
C21 H21 0.9500
C22 C23 1.408(4)
C22 H22 0.9500
C23 C24 1.439(4)
C23 H23 0.9500
C24 C32 1.414(4)
C24 C25 1.433(4)
C25 C26 1.377(4)
C25 C33 1.508(4)
C26 C27 1.430(4)
C26 C34 1.516(4)
C27 C31 1.421(4)
C27 C28 1.425(4)
C28 C29 1.388(4)
C28 H28 0.9500
C29 C30 1.378(4)
C29 H29 0.9500
C30 N2 1.353(4)
C30 H30 0.9500
C31 N2 1.374(4)
C31 C32 1.421(4)
C32 N1 1.381(4)
C33 H33A 0.9800
C33 H33B 0.9800
C33 H33C 0.9800
C34 H34A 0.9800
C34 H34B 0.9800
C34 H34C 0.9800
N1 Yb1 2.292(2)
N2 Yb1 2.328(2)
